data_4000754
loop_
_publ_author_name
'Tsaroucha, Marianna'
'Aksu, Yilmaz'
'Irran, Elisabeth'
'Driess, Matthias'

_publ_section_title
;
 Synthesis of Stannyl-Substituted Zn4O4Cubanes as Single-Source Precursors
 for Amorphous Tin-Doped ZnO and Zn2SnO4Nanocrystals and Their Potential
 for Thin Film Field Effect Transistor Applications
;
_journal_issue 9
_journal_name_full 'Chemistry of Materials'
_journal_page_first 2428
_journal_paper_doi 10.1021/cm200282w
_journal_volume 23
_journal_year 2011
_chemical_formula_sum 'C27 H64 O4 Sn4 Zn4'
_chemical_formula_weight 1189.02
_chemical_name_systematic
; 
 ? 
;
_space_group_IT_number 4
_symmetry_cell_setting monoclinic
_symmetry_space_group_name_Hall 'P 2yb'
_symmetry_space_group_name_H-M 'P 1 21 1'
_atom_sites_solution_hydrogens geom
_atom_sites_solution_primary direct
_atom_sites_solution_secondary difmap
_audit_creation_method
;
CrysAlis RED, Oxford Diffraction Ltd.,
Version 1.171.32.5 (release 08-05-2007 CrysAlis171 .NET)
(compiled May  8 2007,13:10:02)
;
_cell_angle_alpha 90.00
_cell_angle_beta 101.148(7)
_cell_angle_gamma 90.00
_cell_formula_units_Z 2
_cell_length_a 11.3691(8)
_cell_length_b 11.2041(6)
_cell_length_c 17.6065(11)
_cell_measurement_reflns_used 9832
_cell_measurement_temperature 150(2)
_cell_measurement_theta_max 28.8806
_cell_measurement_theta_min 2.9806
_cell_volume 2200.4(2)
_computing_cell_refinement
;
CrysAlis RED, Oxford Diffraction Ltd.,
Version 1.171.32.5 (release 08-05-2007 CrysAlis171 .NET)
(compiled May  8 2007,13:10:02)
;
_computing_data_collection
;
CrysAlis CCD, Oxford Diffraction Ltd.,
Version 1.171.32.5 (release 08-05-2007 CrysAlis171 .NET)
(compiled May  8 2007,13:10:02)
;
_computing_data_reduction
;
CrysAlis RED, Oxford Diffraction Ltd.,
Version 1.171.32.5 (release 08-05-2007 CrysAlis171 .NET)
(compiled May  8 2007,13:10:02)
;
_computing_publication_material 'SHELXL-97 (Sheldrick, 1997)'
_computing_structure_refinement 'SHELXL-97 (Sheldrick, 1997)'
_computing_structure_solution 'SHELXS-97 (Sheldrick, 1990)'
_diffrn_ambient_temperature 150(2)
_diffrn_measured_fraction_theta_full 0.991
_diffrn_measured_fraction_theta_max 0.991
_diffrn_measurement_device_type 'Oxford Diffraction Xcalibur S Sapphire'
_diffrn_measurement_method \w
_diffrn_radiation_monochromator graphite
_diffrn_radiation_source 'Enhance (Mo) X-ray Source'
_diffrn_radiation_type MoK\a
_diffrn_radiation_wavelength 0.71073
_diffrn_reflns_av_R_equivalents 0.0659
_diffrn_reflns_av_sigmaI/netI 0.0627
_diffrn_reflns_limit_h_max 12
_diffrn_reflns_limit_h_min -13
_diffrn_reflns_limit_k_max 13
_diffrn_reflns_limit_k_min -13
_diffrn_reflns_limit_l_max 20
_diffrn_reflns_limit_l_min -18
_diffrn_reflns_number 14024
_diffrn_reflns_theta_full 25.05
_diffrn_reflns_theta_max 25.05
_diffrn_reflns_theta_min 2.98
_exptl_absorpt_coefficient_mu 4.396
_exptl_absorpt_correction_T_max 0.6435
_exptl_absorpt_correction_T_min 0.2537
_exptl_absorpt_correction_type multi-scan
_exptl_absorpt_process_details
;
CrysAlis RED, Oxford Diffraction Ltd.,
Version 1.171.32.5 (release 08-05-2007 CrysAlis171 .NET)
(compiled May  8 2007,13:10:02)
Empirical absorption correction using spherical harmonics,
 implemented in SCALE3 ABSPACK scaling algorithm.
;
_exptl_crystal_colour colourless
_exptl_crystal_density_diffrn 1.795
_exptl_crystal_density_method 'not measured'
_exptl_crystal_description plate
_exptl_crystal_F_000 1156
_exptl_crystal_size_max 0.43
_exptl_crystal_size_mid 0.26
_exptl_crystal_size_min 0.11
_refine_diff_density_max 2.767
_refine_diff_density_min -1.212
_refine_diff_density_rms 0.245
_refine_ls_abs_structure_details 'Flack H D (1983), Acta Cryst. A39, 876-881'
_refine_ls_abs_structure_Flack 0.18(4)
_refine_ls_extinction_method none
_refine_ls_goodness_of_fit_ref 1.107
_refine_ls_hydrogen_treatment constr
_refine_ls_matrix_type full
_refine_ls_number_parameters 367
_refine_ls_number_reflns 7005
_refine_ls_number_restraints 83
_refine_ls_restrained_S_all 1.102
_refine_ls_R_factor_all 0.0776
_refine_ls_R_factor_gt 0.0669
_refine_ls_shift/su_max 0.000
_refine_ls_shift/su_mean 0.000
_refine_ls_structure_factor_coef Fsqd
_refine_ls_weighting_details 'calc w=1/[\s^2^(Fo^2^)+(0.0782P)^2^+24.5649P] where P=(Fo^2^+2Fc^2^)/3'
_refine_ls_weighting_scheme calc
_refine_ls_wR_factor_gt 0.1577
_refine_ls_wR_factor_ref 0.1639
_reflns_number_gt 6161
_reflns_number_total 7005
_reflns_threshold_expression >2sigma(I)
_cod_data_source_file cm200282w_si_002.cif
_cod_data_source_block tsar3
_cod_original_sg_symbol_H-M P21
_cod_database_code 4000754

loop_
_symmetry_equiv_pos_as_xyz
'x, y, z'
'-x, y+1/2, -z'

loop_
_atom_site_label
_atom_site_type_symbol
_atom_site_fract_x
_atom_site_fract_y
_atom_site_fract_z
_atom_site_U_iso_or_equiv
_atom_site_adp_type
_atom_site_occupancy
_atom_site_symmetry_multiplicity
_atom_site_calc_flag
_atom_site_refinement_flags
Sn1 Sn 0.55060(9) 0.31633(9) 0.08316(6) 0.0315(3) Uani 1 1 d .
Sn2 Sn 0.75673(11) 0.73907(9) 0.29708(6) 0.0370(3) Uani 1 1 d .
Sn3 Sn 0.86489(12) 0.21784(10) 0.38999(6) 0.0411(3) Uani 1 1 d .
Sn4 Sn 1.07576(11) 0.44726(11) 0.13402(7) 0.0415(3) Uani 1 1 d .
Zn1 Zn 0.93785(17) 0.48556(15) 0.29778(11) 0.0347(5) Uani 1 1 d .
Zn2 Zn 0.84314(16) 0.28610(15) 0.19009(10) 0.0302(4) Uani 1 1 d .
Zn3 Zn 0.77599(16) 0.54020(16) 0.14484(10) 0.0288(4) Uani 1 1 d .
Zn4 Zn 0.67733(16) 0.42332(16) 0.27221(10) 0.0294(4) Uani 1 1 d .
O1 O 0.6880(8) 0.3834(9) 0.1594(5) 0.024(2) Uani 1 1 d .
O2 O 0.7753(9) 0.5709(8) 0.2603(5) 0.025(2) Uani 1 1 d .
O3 O 0.8390(10) 0.3350(9) 0.3024(5) 0.030(2) Uani 1 1 d .
O4 O 0.9309(8) 0.4443(10) 0.1825(5) 0.026(2) Uani 1 1 d .
C1 C 1.074(2) 0.552(2) 0.3699(16) 0.081(9) Uani 1 1 d .
H1A H 1.1197 0.6006 0.3390 0.097 Uiso 1 1 calc R
H1B H 1.0405 0.6077 0.4039 0.097 Uiso 1 1 calc R
C2 C 1.160(3) 0.476(3) 0.4203(15) 0.090(9) Uani 1 1 d .
H2A H 1.1205 0.4365 0.4582 0.135 Uiso 1 1 calc R
H2B H 1.2263 0.5253 0.4474 0.135 Uiso 1 1 calc R
H2C H 1.1912 0.4158 0.3891 0.135 Uiso 1 1 calc R
C3 C 0.888(2) 0.1281(17) 0.1522(12) 0.066(7) Uani 1 1 d .
H3A H 0.9410 0.1456 0.1153 0.079 Uiso 1 1 calc R
H3B H 0.9386 0.0890 0.1974 0.079 Uiso 1 1 calc R
C4 C 0.809(3) 0.040(3) 0.117(2) 0.114(12) Uani 1 1 d .
H4A H 0.7426 0.0319 0.1450 0.170 Uiso 1 1 calc R
H4B H 0.8513 -0.0360 0.1179 0.170 Uiso 1 1 calc R
H4C H 0.7767 0.0630 0.0632 0.170 Uiso 1 1 calc R
C5 C 0.7326(18) 0.6555(18) 0.0586(11) 0.051(5) Uani 1 1 d .
H5A H 0.6440 0.6589 0.0441 0.061 Uiso 1 1 calc R
H5B H 0.7607 0.7356 0.0778 0.061 Uiso 1 1 calc R
C6 C 0.782(3) 0.630(2) -0.0141(12) 0.073(7) Uani 1 1 d .
H6A H 0.8687 0.6422 -0.0033 0.110 Uiso 1 1 calc R
H6B H 0.7443 0.6842 -0.0555 0.110 Uiso 1 1 calc R
H6C H 0.7636 0.5473 -0.0303 0.110 Uiso 1 1 calc R
C7 C 0.5329(15) 0.4083(17) 0.3189(11) 0.042(4) Uani 1 1 d .
H7A H 0.4828 0.3427 0.2923 0.050 Uiso 1 1 calc R
H7B H 0.5587 0.3849 0.3738 0.050 Uiso 1 1 calc R
C8 C 0.457(2) 0.518(3) 0.3157(16) 0.079(8) Uani 1 1 d .
H8A H 0.5020 0.5811 0.3468 0.119 Uiso 1 1 calc R
H8B H 0.3845 0.4993 0.3363 0.119 Uiso 1 1 calc R
H8C H 0.4333 0.5445 0.2619 0.119 Uiso 1 1 calc R
C9 C 0.5053(18) 0.1551(18) 0.1396(11) 0.049(5) Uani 1 1 d .
H9A H 0.5482 0.0871 0.1229 0.074 Uiso 1 1 calc R
H9B H 0.4187 0.1411 0.1256 0.074 Uiso 1 1 calc R
H9C H 0.5286 0.1643 0.1959 0.074 Uiso 1 1 calc R
C10 C 0.4159(18) 0.4492(18) 0.0766(12) 0.056(5) Uani 1 1 d .
H10A H 0.4068 0.4714 0.1290 0.084 Uiso 1 1 calc R
H10B H 0.3397 0.4180 0.0478 0.084 Uiso 1 1 calc R
H10C H 0.4391 0.5197 0.0500 0.084 Uiso 1 1 calc R
C11 C 0.619(2) 0.3006(17) -0.0205(10) 0.050(5) Uani 1 1 d .
H11A H 0.6956 0.3429 -0.0145 0.075 Uiso 1 1 calc R
H11B H 0.5617 0.3357 -0.0635 0.075 Uiso 1 1 calc R
H11C H 0.6308 0.2162 -0.0312 0.075 Uiso 1 1 calc R
C12 C 0.5995(14) 0.8049(18) 0.2248(10) 0.043(4) Uani 1 1 d .
H12A H 0.6064 0.7960 0.1704 0.064 Uiso 1 1 calc R
H12B H 0.5894 0.8895 0.2361 0.064 Uiso 1 1 calc R
H12C H 0.5299 0.7598 0.2342 0.064 Uiso 1 1 calc R
C13 C 0.9174(19) 0.827(2) 0.2763(15) 0.066(6) Uani 1 1 d .
H13A H 0.9879 0.7798 0.2987 0.099 Uiso 1 1 calc R
H13B H 0.9237 0.9066 0.3004 0.099 Uiso 1 1 calc R
H13C H 0.9132 0.8357 0.2204 0.099 Uiso 1 1 calc R
C14 C 0.751(2) 0.719(2) 0.4161(10) 0.073(7) Uani 1 1 d .
H14A H 0.6860 0.6645 0.4218 0.110 Uiso 1 1 calc R
H14B H 0.7367 0.7972 0.4380 0.110 Uiso 1 1 calc R
H14C H 0.8275 0.6870 0.4437 0.110 Uiso 1 1 calc R
C15 C 0.731(2) 0.0920(19) 0.3581(13) 0.060(6) Uani 1 1 d .
H15A H 0.6541 0.1252 0.3652 0.090 Uiso 1 1 calc R
H15B H 0.7495 0.0206 0.3905 0.090 Uiso 1 1 calc R
H15C H 0.7259 0.0705 0.3037 0.090 Uiso 1 1 calc R
C16 C 0.852(3) 0.324(2) 0.4871(12) 0.084(9) Uani 1 1 d .
H16A H 0.8043 0.3955 0.4700 0.126 Uiso 1 1 calc R
H16B H 0.9323 0.3476 0.5136 0.126 Uiso 1 1 calc R
H16C H 0.8128 0.2781 0.5226 0.126 Uiso 1 1 calc R
C17 C 1.040(2) 0.1446(18) 0.3879(14) 0.069(7) Uani 1 1 d .
H17A H 1.0384 0.1040 0.3385 0.104 Uiso 1 1 calc R
H17B H 1.0618 0.0875 0.4305 0.104 Uiso 1 1 calc R
H17C H 1.0992 0.2092 0.3940 0.104 Uiso 1 1 calc R
C18 C 1.011(2) 0.389(3) 0.0182(13) 0.081(8) Uani 1 1 d .
H18A H 0.9358 0.3450 0.0158 0.122 Uiso 1 1 calc R
H18B H 1.0706 0.3369 0.0018 0.122 Uiso 1 1 calc R
H18C H 0.9966 0.4585 -0.0162 0.122 Uiso 1 1 calc R
C19 C 1.137(2) 0.626(2) 0.1366(15) 0.068(7) Uani 1 1 d .
H19A H 1.0777 0.6748 0.1028 0.102 Uiso 1 1 calc R
H19B H 1.2134 0.6284 0.1184 0.102 Uiso 1 1 calc R
H19C H 1.1491 0.6560 0.1897 0.102 Uiso 1 1 calc R
C20 C 1.1907(15) 0.3263(19) 0.2083(13) 0.055(5) Uani 1 1 d .
H20A H 1.2234 0.3662 0.2574 0.083 Uiso 1 1 calc R
H20B H 1.2565 0.3015 0.1832 0.083 Uiso 1 1 calc R
H20C H 1.1446 0.2561 0.2182 0.083 Uiso 1 1 calc R
C21 C 0.327(3) 0.955(3) 0.3114(17) 0.119(7) Uani 1 1 d DU
C22 C 0.347(3) 1.069(3) 0.3401(18) 0.118(7) Uani 1 1 d DU
H22 H 0.3108 1.1362 0.3114 0.142 Uiso 1 1 calc R
C23 C 0.420(3) 1.084(3) 0.412(2) 0.140(8) Uani 1 1 d DU
H23 H 0.4435 1.1612 0.4304 0.169 Uiso 1 1 calc R
C24 C 0.459(3) 0.984(3) 0.4554(18) 0.146(9) Uani 1 1 d DU
H24 H 0.5043 0.9939 0.5062 0.175 Uiso 1 1 calc R
C25 C 0.432(3) 0.872(3) 0.427(2) 0.145(9) Uani 1 1 d DU
H25 H 0.4634 0.8045 0.4568 0.174 Uiso 1 1 calc R
C26 C 0.361(3) 0.855(3) 0.3550(19) 0.132(8) Uani 1 1 d DU
H26 H 0.3365 0.7770 0.3364 0.159 Uiso 1 1 calc R
C27 C 0.256(4) 0.936(5) 0.232(2) 0.154(11) Uani 1 1 d U
H27A H 0.2722 0.8566 0.2133 0.230 Uiso 1 1 calc R
H27B H 0.2779 0.9967 0.1967 0.230 Uiso 1 1 calc R
H27C H 0.1700 0.9433 0.2326 0.230 Uiso 1 1 calc R

loop_
_atom_site_aniso_label
_atom_site_aniso_U_11
_atom_site_aniso_U_22
_atom_site_aniso_U_33
_atom_site_aniso_U_23
_atom_site_aniso_U_13
_atom_site_aniso_U_12
Sn1 0.0264(5) 0.0328(6) 0.0313(5) 0.0005(5) -0.0047(4) -0.0028(5)
Sn2 0.0432(7) 0.0235(6) 0.0396(6) -0.0053(5) -0.0038(5) 0.0021(5)
Sn3 0.0596(8) 0.0261(6) 0.0328(6) 0.0083(5) -0.0032(5) 0.0014(5)
Sn4 0.0304(6) 0.0404(7) 0.0566(7) 0.0076(6) 0.0159(5) 0.0025(5)
Zn1 0.0347(10) 0.0247(9) 0.0376(10) -0.0010(8) -0.0107(8) -0.0034(8)
Zn2 0.0325(9) 0.0214(9) 0.0347(9) -0.0017(7) 0.0019(7) 0.0011(7)
Zn3 0.0325(10) 0.0236(8) 0.0294(9) 0.0052(7) 0.0036(7) -0.0010(8)
Zn4 0.0297(9) 0.0281(9) 0.0300(9) 0.0009(7) 0.0052(7) -0.0028(8)
O1 0.015(5) 0.028(5) 0.027(5) -0.001(4) -0.001(4) -0.006(4)
O2 0.038(6) 0.017(5) 0.021(5) -0.003(4) 0.011(4) 0.008(4)
O3 0.049(7) 0.024(5) 0.016(4) 0.001(4) 0.002(4) 0.001(5)
O4 0.012(4) 0.037(6) 0.034(5) -0.003(5) 0.014(4) 0.003(5)
C1 0.063(15) 0.058(14) 0.097(18) -0.006(13) -0.041(14) -0.006(12)
C2 0.084(18) 0.10(2) 0.071(16) 0.006(15) -0.029(14) -0.012(16)
C3 0.12(2) 0.027(10) 0.051(12) -0.009(9) 0.005(12) 0.011(11)
C4 0.13(3) 0.08(2) 0.15(3) -0.04(2) 0.07(2) -0.04(2)
C5 0.051(12) 0.048(11) 0.049(11) 0.031(9) -0.005(9) -0.003(9)
C6 0.11(2) 0.066(15) 0.041(11) 0.014(10) 0.005(12) -0.009(15)
C7 0.026(9) 0.051(11) 0.058(11) 0.008(9) 0.033(8) -0.005(8)
C8 0.048(13) 0.10(2) 0.096(18) -0.024(16) 0.039(13) -0.004(14)
C9 0.052(12) 0.051(12) 0.043(10) 0.008(9) 0.001(9) -0.011(9)
C10 0.060(12) 0.038(10) 0.065(12) 0.026(10) -0.003(10) -0.001(10)
C11 0.075(13) 0.041(11) 0.033(9) -0.013(8) 0.009(9) -0.021(10)
C12 0.026(8) 0.050(11) 0.048(10) -0.002(9) -0.003(7) 0.007(8)
C13 0.054(12) 0.047(12) 0.097(17) 0.001(12) 0.014(12) -0.019(11)
C14 0.11(2) 0.066(15) 0.030(9) -0.014(10) -0.013(11) 0.008(15)
C15 0.078(15) 0.046(12) 0.068(13) 0.003(10) 0.044(12) -0.005(11)
C16 0.15(3) 0.036(11) 0.052(12) 0.000(10) -0.007(14) 0.017(15)
C17 0.069(15) 0.038(11) 0.081(15) -0.004(10) -0.036(12) 0.023(10)
C18 0.047(13) 0.13(3) 0.060(14) -0.017(15) 0.003(11) 0.014(14)
C19 0.045(12) 0.070(15) 0.092(17) 0.014(13) 0.018(11) -0.030(11)
C20 0.019(8) 0.051(12) 0.098(15) 0.004(11) 0.014(9) 0.011(8)
C21 0.078(13) 0.163(16) 0.138(14) 0.025(13) 0.073(11) 0.038(15)
C22 0.083(14) 0.163(16) 0.129(15) 0.030(14) 0.071(12) 0.025(16)
C23 0.106(17) 0.182(18) 0.144(17) 0.030(14) 0.052(13) 0.016(17)
C24 0.111(17) 0.20(2) 0.139(17) 0.043(15) 0.059(13) 0.026(18)
C25 0.107(17) 0.188(19) 0.158(17) 0.053(16) 0.068(13) 0.037(18)
C26 0.096(16) 0.166(17) 0.158(17) 0.034(15) 0.079(13) 0.041(16)
C27 0.15(3) 0.18(3) 0.140(19) 0.025(17) 0.059(17) 0.00(3)

loop_
_atom_type_symbol
_atom_type_description
_atom_type_scat_dispersion_real
_atom_type_scat_dispersion_imag
_atom_type_scat_source
C C 0.0033 0.0016 'International Tables Vol C Tables 4.2.6.8 and 6.1.1.4'
H H 0.0000 0.0000 'International Tables Vol C Tables 4.2.6.8 and 6.1.1.4'
O O 0.0106 0.0060 'International Tables Vol C Tables 4.2.6.8 and 6.1.1.4'
Zn Zn 0.2839 1.4301 'International Tables Vol C Tables 4.2.6.8 and 6.1.1.4'
Sn Sn -0.6537 1.4246 'International Tables Vol C Tables 4.2.6.8 and 6.1.1.4'

loop_
_geom_angle_atom_site_label_1
_geom_angle_atom_site_label_2
_geom_angle_atom_site_label_3
_geom_angle
O1 Sn1 C10 103.6(6)
O1 Sn1 C11 103.9(6)
C10 Sn1 C11 113.0(8)
O1 Sn1 C9 103.2(6)
C10 Sn1 C9 112.1(8)
C11 Sn1 C9 118.9(8)
O2 Sn2 C12 105.1(6)
O2 Sn2 C14 104.2(7)
C12 Sn2 C14 116.6(9)
O2 Sn2 C13 103.2(7)
C12 Sn2 C13 112.3(8)
C14 Sn2 C13 113.7(10)
O3 Sn3 C15 104.3(7)
O3 Sn3 C16 103.4(7)
C15 Sn3 C16 116.1(11)
O3 Sn3 C17 103.6(8)
C15 Sn3 C17 111.6(9)
C16 Sn3 C17 115.9(10)
O4 Sn4 C19 107.7(8)
O4 Sn4 C18 104.0(8)
C19 Sn4 C18 111.2(11)
O4 Sn4 C20 100.6(6)
C19 Sn4 C20 115.1(9)
C18 Sn4 C20 116.6(10)
C1 Zn1 O3 131.6(9)
C1 Zn1 O4 126.9(10)
O3 Zn1 O4 86.4(4)
C1 Zn1 O2 125.3(8)
O3 Zn1 O2 86.0(4)
O4 Zn1 O2 85.9(4)
C1 Zn1 Zn4 145.5(10)
O3 Zn1 Zn4 43.6(3)
O4 Zn1 Zn4 87.2(3)
O2 Zn1 Zn4 42.6(3)
C1 Zn1 Zn2 147.2(8)
O3 Zn1 Zn2 43.4(3)
O4 Zn1 Zn2 43.2(3)
O2 Zn1 Zn2 87.3(3)
Zn4 Zn1 Zn2 60.40(6)
C1 Zn1 Zn3 140.8(8)
O3 Zn1 Zn3 87.6(3)
O4 Zn1 Zn3 43.0(3)
O2 Zn1 Zn3 43.0(3)
Zn4 Zn1 Zn3 59.83(6)
Zn2 Zn1 Zn3 60.22(6)
C3 Zn2 O4 126.0(9)
C3 Zn2 O1 130.1(8)
O4 Zn2 O1 85.9(4)
C3 Zn2 O3 127.7(7)
O4 Zn2 O3 86.2(4)
O1 Zn2 O3 86.2(4)
C3 Zn2 Zn1 142.4(7)
O4 Zn2 Zn1 43.6(3)
O1 Zn2 Zn1 87.5(3)
O3 Zn2 Zn1 42.8(3)
C3 Zn2 Zn4 147.0(8)
O4 Zn2 Zn4 87.0(3)
O1 Zn2 Zn4 43.1(3)
O3 Zn2 Zn4 43.2(3)
Zn1 Zn2 Zn4 59.76(6)
C3 Zn2 Zn3 145.0(7)
O4 Zn2 Zn3 43.0(3)
O1 Zn2 Zn3 43.0(3)
O3 Zn2 Zn3 87.2(3)
Zn1 Zn2 Zn3 60.26(6)
Zn4 Zn2 Zn3 59.63(6)
C5 Zn3 O4 131.1(7)
C5 Zn3 O1 126.5(6)
O4 Zn3 O1 85.5(4)
C5 Zn3 O2 126.8(7)
O4 Zn3 O2 86.3(4)
O1 Zn3 O2 85.7(4)
C5 Zn3 Zn4 141.7(7)
O4 Zn3 Zn4 87.2(3)
O1 Zn3 Zn4 43.4(3)
O2 Zn3 Zn4 42.4(3)
C5 Zn3 Zn2 146.2(7)
O4 Zn3 Zn2 42.7(3)
O1 Zn3 Zn2 42.8(3)
O2 Zn3 Zn2 86.9(3)
Zn4 Zn3 Zn2 60.11(6)
C5 Zn3 Zn1 146.6(6)
O4 Zn3 Zn1 43.2(3)
O1 Zn3 Zn1 86.7(3)
O2 Zn3 Zn1 43.3(3)
Zn4 Zn3 Zn1 59.67(6)
Zn2 Zn3 Zn1 59.52(5)
C7 Zn4 O2 128.9(6)
C7 Zn4 O1 126.1(7)
O2 Zn4 O1 86.6(4)
C7 Zn4 O3 128.4(6)
O2 Zn4 O3 86.5(4)
O1 Zn4 O3 85.9(4)
C7 Zn4 Zn1 146.5(6)
O2 Zn4 Zn1 43.7(3)
O1 Zn4 Zn1 87.4(3)
O3 Zn4 Zn1 42.8(3)
C7 Zn4 Zn3 143.9(6)
O2 Zn4 Zn3 43.4(3)
O1 Zn4 Zn3 43.4(3)
O3 Zn4 Zn3 87.6(3)
Zn1 Zn4 Zn3 60.50(6)
C7 Zn4 Zn2 143.4(6)
O2 Zn4 Zn2 87.7(3)
O1 Zn4 Zn2 42.9(3)
O3 Zn4 Zn2 43.1(3)
Zn1 Zn4 Zn2 59.83(6)
Zn3 Zn4 Zn2 60.25(6)
Sn1 O1 Zn2 119.8(5)
Sn1 O1 Zn3 124.9(5)
Zn2 O1 Zn3 94.1(4)
Sn1 O1 Zn4 123.0(5)
Zn2 O1 Zn4 93.9(4)
Zn3 O1 Zn4 93.1(4)
Sn2 O2 Zn4 129.4(5)
Sn2 O2 Zn3 119.5(5)
Zn4 O2 Zn3 94.2(4)
Sn2 O2 Zn1 118.1(5)
Zn4 O2 Zn1 93.7(4)
Zn3 O2 Zn1 93.7(4)
Sn3 O3 Zn1 125.0(5)
Sn3 O3 Zn2 122.5(5)
Zn1 O3 Zn2 93.8(4)
Sn3 O3 Zn4 120.2(6)
Zn1 O3 Zn4 93.6(4)
Zn2 O3 Zn4 93.7(4)
Sn4 O4 Zn2 119.6(5)
Sn4 O4 Zn3 125.3(5)
Zn2 O4 Zn3 94.3(4)
Sn4 O4 Zn1 122.5(5)
Zn2 O4 Zn1 93.2(4)
Zn3 O4 Zn1 93.8(4)
C2 C1 Zn1 122.0(18)
C4 C3 Zn2 126(2)
C6 C5 Zn3 116.4(15)
C8 C7 Zn4 115.8(14)
C26 C21 C22 123(2)
C26 C21 C27 117(3)
C22 C21 C27 120(3)
C23 C22 C21 118(2)
C22 C23 C24 119.3(17)
C25 C24 C23 120.8(18)
C24 C25 C26 121.1(17)
C21 C26 C25 117(2)

loop_
_geom_bond_atom_site_label_1
_geom_bond_atom_site_label_2
_geom_bond_distance
Sn1 O1 1.999(9)
Sn1 C10 2.12(2)
Sn1 C11 2.124(19)
Sn1 C9 2.171(19)
Sn2 O2 2.017(9)
Sn2 C12 2.117(15)
Sn2 C14 2.12(2)
Sn2 C13 2.17(2)
Sn3 O3 2.003(9)
Sn3 C15 2.07(2)
Sn3 C16 2.11(2)
Sn3 C17 2.16(2)
Sn4 O4 1.996(9)
Sn4 C19 2.11(2)
Sn4 C18 2.13(2)
Sn4 C20 2.143(19)
Zn1 C1 1.946(19)
Zn1 O3 2.037(11)
Zn1 O4 2.068(10)
Zn1 O2 2.072(10)
Zn1 Zn4 2.991(3)
Zn1 Zn2 2.993(2)
Zn1 Zn3 3.016(2)
Zn2 C3 1.992(19)
Zn2 O4 2.051(11)
Zn2 O1 2.055(10)
Zn2 O3 2.061(9)
Zn2 Zn4 3.010(3)
Zn2 Zn3 3.015(2)
Zn3 C5 1.982(16)
Zn3 O4 2.061(10)
Zn3 O1 2.062(10)
Zn3 O2 2.063(9)
Zn3 Zn4 2.996(3)
Zn4 C7 1.981(15)
Zn4 O2 2.027(10)
Zn4 O1 2.063(10)
Zn4 O3 2.065(11)
C1 C2 1.46(3)
C3 C4 1.39(4)
C5 C6 1.52(3)
C7 C8 1.50(3)
C21 C26 1.37(2)
C21 C22 1.38(2)
C21 C27 1.49(5)
C22 C23 1.38(2)
C23 C24 1.38(2)
C24 C25 1.37(2)
C25 C26 1.38(2)
